data_2108942
loop_
_publ_author_name
'Hasija, Avantika'
'Som, Shubham'
'Chopra, Deepak'

_publ_section_title
;
 Investigation of crystal structures, energetics and isostructurality in
 halogen-substituted phosphoramidates
;
_journal_issue 2
_journal_name_full 'Acta Crystallographica Section B'
_journal_page_first
;
;
_journal_paper_doi 10.1107/S2052520622000889
_journal_volume 78
_journal_year 2022
_chemical_formula_moiety 'C18 H14 F2 N O3 P'
_chemical_formula_sum 'C18 H14 F2 N O3 P'
_chemical_formula_weight 361.27
_space_group_crystal_system monoclinic
_space_group_IT_number 14
_space_group_name_Hall '-P 2ybc'
_space_group_name_H-M_alt 'P 1 21/c 1'
_atom_sites_solution_hydrogens geom
_atom_sites_solution_primary dual
_audit_creation_date 2021-05-28
_audit_creation_method
;
Olex2 1.3
(compiled 2020.11.12 svn.r5f609507 for OlexSys, GUI svn.r6272)
;
_cell_angle_alpha 90
_cell_angle_beta 94.912(2)
_cell_angle_gamma 90
_cell_formula_units_Z 4
_cell_length_a 10.1665(6)
_cell_length_b 9.3374(5)
_cell_length_c 17.5495(10)
_cell_measurement_reflns_used 8409
_cell_measurement_temperature 100(2)
_cell_measurement_theta_max 29.81
_cell_measurement_theta_min 2.33
_cell_volume 1659.83(16)
_computing_cell_refinement 'Bruker SAINT'
_computing_data_collection 'Bruker APEX2'
_computing_data_reduction 'Bruker SAINT'
_computing_molecular_graphics 'Olex2 1.3 (Dolomanov et al., 2009)'
_computing_publication_material 'Olex2 1.3 (Dolomanov et al., 2009)'
_computing_structure_refinement 'SHELXL 2018/3 (Sheldrick, 2015)'
_computing_structure_solution 'SHELXS-97 (Sheldrick 2008)'
_diffrn_ambient_temperature 99.95
_diffrn_measured_fraction_theta_full 1.000
_diffrn_measured_fraction_theta_max 1.000
_diffrn_measurement_device_type 'Bruker APEX-II CCD'
_diffrn_measurement_method '\f and \w scans'
_diffrn_radiation_type MoK\a
_diffrn_radiation_wavelength 0.71073
_diffrn_reflns_av_R_equivalents 0.0936
_diffrn_reflns_av_unetI/netI 0.0531
_diffrn_reflns_Laue_measured_fraction_full 1.000
_diffrn_reflns_Laue_measured_fraction_max 1.000
_diffrn_reflns_limit_h_max 13
_diffrn_reflns_limit_h_min -13
_diffrn_reflns_limit_k_max 11
_diffrn_reflns_limit_k_min -11
_diffrn_reflns_limit_l_max 22
_diffrn_reflns_limit_l_min -21
_diffrn_reflns_number 32876
_diffrn_reflns_point_group_measured_fraction_full 1.000
_diffrn_reflns_point_group_measured_fraction_max 1.000
_diffrn_reflns_theta_full 25.242
_diffrn_reflns_theta_max 27.100
_diffrn_reflns_theta_min 2.330
_exptl_absorpt_coefficient_mu 0.204
_exptl_absorpt_correction_T_max 0.7460
_exptl_absorpt_correction_T_min 0.6571
_exptl_absorpt_correction_type multi-scan
_exptl_absorpt_process_details SADABS-2014/5
_exptl_crystal_colour colourless
_exptl_crystal_density_diffrn 1.446
_exptl_crystal_description plate
_exptl_crystal_F_000 744
_exptl_crystal_size_max 0.55
_exptl_crystal_size_mid 0.103
_exptl_crystal_size_min 0.018
_refine_diff_density_max 0.282
_refine_diff_density_min -0.414
_refine_diff_density_rms 0.066
_refine_ls_extinction_method none
_refine_ls_goodness_of_fit_ref 1.031
_refine_ls_hydrogen_treatment constr
_refine_ls_matrix_type full
_refine_ls_number_parameters 226
_refine_ls_number_reflns 3652
_refine_ls_number_restraints 0
_refine_ls_restrained_S_all 1.031
_refine_ls_R_factor_all 0.0786
_refine_ls_R_factor_gt 0.0490
_refine_ls_shift/su_max 0.001
_refine_ls_shift/su_mean 0.000
_refine_ls_structure_factor_coef Fsqd
_refine_ls_weighting_details 'w=1/[\s^2^(Fo^2^)+(0.0299P)^2^+1.6612P] where P=(Fo^2^+2Fc^2^)/3'
_refine_ls_weighting_scheme calc
_refine_ls_wR_factor_gt 0.0881
_refine_ls_wR_factor_ref 0.0981
_reflns_Friedel_coverage 0.000
_reflns_number_gt 2703
_reflns_number_total 3652
_reflns_threshold_expression 'I > 2\s(I)'
_cod_data_source_file aw5064sup1.cif
_cod_data_source_block 24F
_cod_database_code 2108942
_shelx_shelxl_version_number 2018/3
_shelx_space_group_comment
;
The symmetry employed for this shelxl refinement is uniquely defined
by the following loop, which should always be used as a source of
symmetry information in preference to the above space-group names.
They are only intended as comments.
;
_shelx_estimated_absorpt_t_max 0.996
_shelx_estimated_absorpt_t_min 0.896
_olex2_refinement_description
;
1. Fixed Uiso
 At 1.2 times of:
  All C(H) groups, All N(H) groups
2.a Aromatic/amide H refined with riding coordinates:
 N1(H1), C2(H2), C3(H3), C4(H4), C5(H5), C6(H6), C9(H9), C11(H11), C12(H12),
 C14(H14), C15(H15), C16(H16), C17(H17), C18(H18)
;
_olex2_submission_special_instructions 'No special instructions were received'

loop_
_space_group_symop_operation_xyz
'x, y, z'
'-x, y+1/2, -z+1/2'
'-x, -y, -z'
'x, -y-1/2, z-1/2'

loop_
_atom_site_label
_atom_site_type_symbol
_atom_site_fract_x
_atom_site_fract_y
_atom_site_fract_z
_atom_site_U_iso_or_equiv
_atom_site_adp_type
_atom_site_occupancy
_atom_site_site_symmetry_order
_atom_site_calc_flag
_atom_site_refinement_flags_posn
_atom_site_refinement_flags_adp
_atom_site_refinement_flags_occupancy
_atom_site_disorder_assembly
_atom_site_disorder_group
P1 P 0.20142(5) 0.52469(6) 0.56332(3) 0.01209(14) Uani 1 1 d . . . . .
F1 F 0.02276(11) 0.11326(13) 0.55061(7) 0.0193(3) Uani 1 1 d . . . . .
F2 F 0.41396(12) -0.15317(13) 0.59683(8) 0.0226(3) Uani 1 1 d . . . . .
O1 O 0.32857(14) 0.56017(15) 0.52076(8) 0.0147(3) Uani 1 1 d . . . . .
O2 O 0.27572(14) 0.51997(15) 0.64623(8) 0.0151(3) Uani 1 1 d . . . . .
O3 O 0.09297(14) 0.62757(15) 0.55031(8) 0.0157(3) Uani 1 1 d . . . . .
N1 N 0.15280(17) 0.36224(18) 0.54189(10) 0.0140(4) Uani 1 1 d . . . . .
H1 H 0.073094 0.353203 0.518567 0.017 Uiso 1 1 calc R U . . .
C1 C 0.3163(2) 0.5832(2) 0.44079(12) 0.0149(5) Uani 1 1 d . . . . .
C2 C 0.2525(2) 0.7036(2) 0.41087(13) 0.0195(5) Uani 1 1 d . . . . .
H2 H 0.212115 0.769146 0.443096 0.023 Uiso 1 1 calc R U . . .
C3 C 0.2487(2) 0.7269(3) 0.33269(13) 0.0255(6) Uani 1 1 d . . . . .
H3 H 0.204864 0.808854 0.310864 0.031 Uiso 1 1 calc R U . . .
C4 C 0.3085(2) 0.6312(3) 0.28626(14) 0.0294(6) Uani 1 1 d . . . . .
H4 H 0.306684 0.648395 0.232827 0.035 Uiso 1 1 calc R U . . .
C5 C 0.3709(2) 0.5103(3) 0.31759(14) 0.0278(6) Uani 1 1 d . . . . .
H5 H 0.410712 0.444030 0.285471 0.033 Uiso 1 1 calc R U . . .
C6 C 0.3756(2) 0.4857(2) 0.39570(13) 0.0208(5) Uani 1 1 d . . . . .
H6 H 0.418655 0.403364 0.417674 0.025 Uiso 1 1 calc R U . . .
C7 C 0.2247(2) 0.2342(2) 0.55669(11) 0.0125(4) Uani 1 1 d . . . . .
C8 C 0.1563(2) 0.1061(2) 0.56025(12) 0.0135(4) Uani 1 1 d . . . . .
C9 C 0.2159(2) -0.0246(2) 0.57278(12) 0.0148(4) Uani 1 1 d . . . . .
H9 H 0.166087 -0.110593 0.573732 0.018 Uiso 1 1 calc R U . . .
C10 C 0.3519(2) -0.0249(2) 0.58394(12) 0.0156(5) Uani 1 1 d . . . . .
C11 C 0.4258(2) 0.0974(2) 0.58288(13) 0.0190(5) Uani 1 1 d . . . . .
H11 H 0.519260 0.093508 0.591566 0.023 Uiso 1 1 calc R U . . .
C12 C 0.3617(2) 0.2272(2) 0.56885(13) 0.0178(5) Uani 1 1 d . . . . .
H12 H 0.412113 0.312640 0.567542 0.021 Uiso 1 1 calc R U . . .
C13 C 0.2176(2) 0.4657(2) 0.71040(12) 0.0155(5) Uani 1 1 d . . . . .
C14 C 0.3042(2) 0.4112(2) 0.76783(13) 0.0206(5) Uani 1 1 d . . . . .
H14 H 0.396131 0.406934 0.761888 0.025 Uiso 1 1 calc R U . . .
C15 C 0.2550(2) 0.3626(3) 0.83440(14) 0.0252(6) Uani 1 1 d . . . . .
H15 H 0.313833 0.325913 0.874707 0.030 Uiso 1 1 calc R U . . .
C16 C 0.1212(3) 0.3671(3) 0.84259(14) 0.0300(6) Uani 1 1 d . . . . .
H16 H 0.087601 0.332554 0.888004 0.036 Uiso 1 1 calc R U . . .
C17 C 0.0367(3) 0.4224(3) 0.78402(14) 0.0368(7) Uani 1 1 d . . . . .
H17 H -0.055344 0.425624 0.789572 0.044 Uiso 1 1 calc R U . . .
C18 C 0.0840(2) 0.4733(3) 0.71715(13) 0.0271(6) Uani 1 1 d . . . . .
H18 H 0.025730 0.512201 0.677249 0.032 Uiso 1 1 calc R U . . .

loop_
_atom_site_aniso_label
_atom_site_aniso_U_11
_atom_site_aniso_U_22
_atom_site_aniso_U_33
_atom_site_aniso_U_23
_atom_site_aniso_U_13
_atom_site_aniso_U_12
P1 0.0124(3) 0.0099(3) 0.0135(3) -0.0001(2) -0.0019(2) -0.0013(2)
F1 0.0118(6) 0.0154(7) 0.0304(7) -0.0012(5) -0.0008(5) -0.0018(5)
F2 0.0210(7) 0.0131(7) 0.0334(8) 0.0019(6) -0.0001(6) 0.0048(5)
O1 0.0142(8) 0.0153(8) 0.0140(8) 0.0020(6) -0.0024(6) -0.0031(6)
O2 0.0148(8) 0.0160(8) 0.0139(7) 0.0008(6) -0.0019(6) -0.0035(6)
O3 0.0158(8) 0.0117(7) 0.0189(8) -0.0009(6) -0.0017(6) -0.0010(6)
N1 0.0110(9) 0.0126(9) 0.0176(9) -0.0001(7) -0.0035(7) -0.0007(7)
C1 0.0108(10) 0.0180(11) 0.0155(11) 0.0014(9) -0.0010(8) -0.0073(9)
C2 0.0206(12) 0.0181(12) 0.0200(12) 0.0002(9) 0.0027(10) -0.0025(9)
C3 0.0283(14) 0.0250(13) 0.0228(13) 0.0096(10) -0.0001(11) -0.0050(11)
C4 0.0282(14) 0.0442(16) 0.0160(12) 0.0009(11) 0.0025(11) -0.0139(12)
C5 0.0222(13) 0.0347(15) 0.0274(14) -0.0125(11) 0.0076(10) -0.0090(11)
C6 0.0119(11) 0.0209(12) 0.0294(13) -0.0029(10) 0.0009(9) -0.0025(9)
C7 0.0150(11) 0.0097(10) 0.0127(11) -0.0017(8) 0.0005(8) 0.0003(8)
C8 0.0090(10) 0.0187(12) 0.0127(11) -0.0020(9) -0.0003(8) -0.0014(9)
C9 0.0177(11) 0.0111(10) 0.0155(11) -0.0004(9) 0.0006(9) -0.0032(9)
C10 0.0190(11) 0.0122(10) 0.0153(11) 0.0013(9) 0.0005(9) 0.0051(9)
C11 0.0120(11) 0.0187(12) 0.0260(13) -0.0009(10) -0.0002(9) -0.0001(9)
C12 0.0153(11) 0.0139(11) 0.0238(12) 0.0004(9) -0.0008(9) -0.0036(9)
C13 0.0195(11) 0.0132(11) 0.0140(10) -0.0037(9) 0.0017(9) -0.0025(9)
C14 0.0182(12) 0.0212(12) 0.0226(12) 0.0033(10) 0.0030(10) 0.0050(10)
C15 0.0292(14) 0.0238(13) 0.0225(13) 0.0069(10) 0.0018(11) 0.0037(11)
C16 0.0325(15) 0.0396(16) 0.0186(13) 0.0018(11) 0.0066(11) -0.0078(12)
C17 0.0192(13) 0.071(2) 0.0208(14) -0.0056(13) 0.0031(11) -0.0073(13)
C18 0.0169(12) 0.0495(16) 0.0140(12) -0.0025(11) -0.0031(9) 0.0009(12)

loop_
_atom_type_symbol
_atom_type_description
_atom_type_scat_dispersion_real
_atom_type_scat_dispersion_imag
_atom_type_scat_source
C C 0.0033 0.0016 'International Tables Vol C Tables 4.2.6.8 and 6.1.1.4'
H H 0.0000 0.0000 'International Tables Vol C Tables 4.2.6.8 and 6.1.1.4'
N N 0.0061 0.0033 'International Tables Vol C Tables 4.2.6.8 and 6.1.1.4'
O O 0.0106 0.0060 'International Tables Vol C Tables 4.2.6.8 and 6.1.1.4'
F F 0.0171 0.0103 'International Tables Vol C Tables 4.2.6.8 and 6.1.1.4'
P P 0.1023 0.0942 'International Tables Vol C Tables 4.2.6.8 and 6.1.1.4'

loop_
_geom_angle_atom_site_label_1
_geom_angle_atom_site_label_2
_geom_angle_atom_site_label_3
_geom_angle
_geom_angle_site_symmetry_1
_geom_angle_site_symmetry_3
_geom_angle_publ_flag
O1 P1 N1 109.27(8) . . ?
O2 P1 O1 95.45(8) . . ?
O2 P1 N1 107.34(9) . . ?
O3 P1 O1 115.05(8) . . ?
O3 P1 O2 117.08(8) . . ?
O3 P1 N1 111.40(9) . . ?
C1 O1 P1 119.60(12) . . ?
C13 O2 P1 123.03(13) . . ?
P1 N1 H1 116.5 . . ?
C7 N1 P1 127.06(15) . . ?
C7 N1 H1 116.5 . . ?
C2 C1 O1 119.98(19) . . ?
C6 C1 O1 117.63(19) . . ?
C6 C1 C2 122.3(2) . . ?
C1 C2 H2 120.8 . . ?
C1 C2 C3 118.5(2) . . ?
C3 C2 H2 120.8 . . ?
C2 C3 H3 119.8 . . ?
C4 C3 C2 120.3(2) . . ?
C4 C3 H3 119.8 . . ?
C3 C4 H4 119.9 . . ?
C3 C4 C5 120.1(2) . . ?
C5 C4 H4 119.9 . . ?
C4 C5 H5 119.9 . . ?
C4 C5 C6 120.2(2) . . ?
C6 C5 H5 119.9 . . ?
C1 C6 C5 118.6(2) . . ?
C1 C6 H6 120.7 . . ?
C5 C6 H6 120.7 . . ?
C8 C7 N1 118.90(18) . . ?
C8 C7 C12 116.82(19) . . ?
C12 C7 N1 124.28(18) . . ?
F1 C8 C7 116.93(18) . . ?
F1 C8 C9 119.19(18) . . ?
C9 C8 C7 123.88(19) . . ?
C8 C9 H9 121.7 . . ?
C8 C9 C10 116.59(19) . . ?
C10 C9 H9 121.7 . . ?
F2 C10 C9 117.95(19) . . ?
F2 C10 C11 119.23(19) . . ?
C11 C10 C9 122.8(2) . . ?
C10 C11 H11 120.6 . . ?
C10 C11 C12 118.7(2) . . ?
C12 C11 H11 120.6 . . ?
C7 C12 H12 119.4 . . ?
C11 C12 C7 121.1(2) . . ?
C11 C12 H12 119.4 . . ?
C14 C13 O2 115.58(19) . . ?
C18 C13 O2 122.3(2) . . ?
C18 C13 C14 122.0(2) . . ?
C13 C14 H14 120.5 . . ?
C13 C14 C15 118.9(2) . . ?
C15 C14 H14 120.5 . . ?
C14 C15 H15 119.8 . . ?
C16 C15 C14 120.5(2) . . ?
C16 C15 H15 119.8 . . ?
C15 C16 H16 120.4 . . ?
C15 C16 C17 119.3(2) . . ?
C17 C16 H16 120.4 . . ?
C16 C17 H17 119.4 . . ?
C16 C17 C18 121.2(2) . . ?
C18 C17 H17 119.4 . . ?
C13 C18 C17 118.1(2) . . ?
C13 C18 H18 121.0 . . ?
C17 C18 H18 121.0 . . ?

loop_
_geom_bond_atom_site_label_1
_geom_bond_atom_site_label_2
_geom_bond_distance
_geom_bond_site_symmetry_2
_geom_bond_publ_flag
P1 O1 1.5824(15) . ?
P1 O2 1.5816(15) . ?
P1 O3 1.4655(15) . ?
P1 N1 1.6294(18) . ?
F1 C8 1.355(2) . ?
F2 C10 1.364(2) . ?
O1 C1 1.415(2) . ?
O2 C13 1.410(2) . ?
N1 H1 0.8800 . ?
N1 C7 1.414(3) . ?
C1 C2 1.380(3) . ?
C1 C6 1.378(3) . ?
C2 H2 0.9500 . ?
C2 C3 1.386(3) . ?
C3 H3 0.9500 . ?
C3 C4 1.384(4) . ?
C4 H4 0.9500 . ?
C4 C5 1.386(4) . ?
C5 H5 0.9500 . ?
C5 C6 1.387(3) . ?
C6 H6 0.9500 . ?
C7 C8 1.388(3) . ?
C7 C12 1.392(3) . ?
C8 C9 1.372(3) . ?
C9 H9 0.9500 . ?
C9 C10 1.380(3) . ?
C10 C11 1.367(3) . ?
C11 H11 0.9500 . ?
C11 C12 1.388(3) . ?
C12 H12 0.9500 . ?
C13 C14 1.378(3) . ?
C13 C18 1.375(3) . ?
C14 H14 0.9500 . ?
C14 C15 1.386(3) . ?
C15 H15 0.9500 . ?
C15 C16 1.381(3) . ?
C16 H16 0.9500 . ?
C16 C17 1.382(4) . ?
C17 H17 0.9500 . ?
C17 C18 1.389(3) . ?
C18 H18 0.9500 . ?

loop_
_geom_torsion_atom_site_label_1
_geom_torsion_atom_site_label_2
_geom_torsion_atom_site_label_3
_geom_torsion_atom_site_label_4
_geom_torsion
_geom_torsion_site_symmetry_1
_geom_torsion_site_symmetry_2
_geom_torsion_site_symmetry_3
_geom_torsion_site_symmetry_4
_geom_torsion_publ_flag
P1 O1 C1 C2 68.7(2) . . . . ?
P1 O1 C1 C6 -114.42(18) . . . . ?
P1 O2 C13 C14 152.84(16) . . . . ?
P1 O2 C13 C18 -30.4(3) . . . . ?
P1 N1 C7 C8 157.20(16) . . . . ?
P1 N1 C7 C12 -22.2(3) . . . . ?
F1 C8 C9 C10 -178.55(18) . . . . ?
F2 C10 C11 C12 179.29(19) . . . . ?
O1 P1 O2 C13 -167.75(15) . . . . ?
O1 P1 N1 C7 60.94(19) . . . . ?
O1 C1 C2 C3 176.46(19) . . . . ?
O1 C1 C6 C5 -176.56(19) . . . . ?
O2 P1 O1 C1 -177.22(14) . . . . ?
O2 P1 N1 C7 -41.44(19) . . . . ?
O2 C13 C14 C15 176.74(19) . . . . ?
O2 C13 C18 C17 -177.3(2) . . . . ?
O3 P1 O1 C1 -53.89(17) . . . . ?
O3 P1 O2 C13 70.48(17) . . . . ?
O3 P1 N1 C7 -170.83(16) . . . . ?
N1 P1 O1 C1 72.27(16) . . . . ?
N1 P1 O2 C13 -55.60(17) . . . . ?
N1 C7 C8 F1 -1.3(3) . . . . ?
N1 C7 C8 C9 178.72(19) . . . . ?
N1 C7 C12 C11 -179.8(2) . . . . ?
C1 C2 C3 C4 -0.3(3) . . . . ?
C2 C1 C6 C5 0.2(3) . . . . ?
C2 C3 C4 C5 0.9(4) . . . . ?
C3 C4 C5 C6 -1.0(4) . . . . ?
C4 C5 C6 C1 0.4(3) . . . . ?
C6 C1 C2 C3 -0.2(3) . . . . ?
C7 C8 C9 C10 1.4(3) . . . . ?
C8 C7 C12 C11 0.8(3) . . . . ?
C8 C9 C10 F2 179.75(18) . . . . ?
C8 C9 C10 C11 0.0(3) . . . . ?
C9 C10 C11 C12 -1.0(3) . . . . ?
C10 C11 C12 C7 0.5(3) . . . . ?
C12 C7 C8 F1 178.15(18) . . . . ?
C12 C7 C8 C9 -1.8(3) . . . . ?
C13 C14 C15 C16 0.8(4) . . . . ?
C14 C13 C18 C17 -0.7(4) . . . . ?
C14 C15 C16 C17 -0.8(4) . . . . ?
C15 C16 C17 C18 0.1(4) . . . . ?
C16 C17 C18 C13 0.7(4) . . . . ?
C18 C13 C14 C15 0.0(3) . . . . ?

_cod_database_fobs_code 2108942
